data_7120326
loop_
_publ_author_name
'Tian, Xiaohe'
'Zhu, Yingzhong'
'Zhang, Qiong'
'Zhang, Ruilong'
'Wu, Jieying'
'Tian, Yupeng'

_publ_section_title
;
 Halides Tuning Subcellular-Targeting in Two-Photon Emissive Complexes via
 Different Uptake Mechanisms
;
_journal_name_full 'Chem. Commun.'
_journal_paper_doi 10.1039/C7CC03640J
_journal_year 2017
_chemical_formula_sum 'C30 H30 Cl2 I2 N4 O4 Zn'
_chemical_formula_weight 900.65
_chemical_name_systematic
; 
 ? 
;
_space_group_IT_number 13
_symmetry_cell_setting monoclinic
_symmetry_space_group_name_Hall '-P 2yac'
_symmetry_space_group_name_H-M 'P 1 2/n 1'
_atom_sites_solution_hydrogens geom
_atom_sites_solution_primary direct
_atom_sites_solution_secondary difmap
_audit_creation_method SHELXL-97
_audit_update_record
;
2016-03-17 deposited with the CCDC.
2017-06-22 downloaded from the CCDC.
;
_cell_angle_alpha 90.00
_cell_angle_beta 105.8450(10)
_cell_angle_gamma 90.00
_cell_formula_units_Z 4
_cell_length_a 12.1743(7)
_cell_length_b 16.1294(9)
_cell_length_c 17.5665(10)
_cell_measurement_reflns_used 6193
_cell_measurement_temperature 296(2)
_cell_measurement_theta_max 25.50
_cell_measurement_theta_min 1.26
_cell_volume 3318.4(3)
_computing_structure_refinement 'SHELXL-97 (Sheldrick, 1997)'
_computing_structure_solution 'SHELXS-97 (Sheldrick, 1990)'
_diffrn_ambient_temperature 296(2)
_diffrn_measured_fraction_theta_full 1.000
_diffrn_measured_fraction_theta_max 1.000
_diffrn_measurement_device_type 'Bruker P4'
_diffrn_radiation_monochromator graphite
_diffrn_radiation_source 'fine-focus sealed tube'
_diffrn_radiation_type MoK\a
_diffrn_radiation_wavelength 0.71073
_diffrn_reflns_av_R_equivalents 0.0272
_diffrn_reflns_av_sigmaI/netI 0.0245
_diffrn_reflns_limit_h_max 14
_diffrn_reflns_limit_h_min -14
_diffrn_reflns_limit_k_max 17
_diffrn_reflns_limit_k_min -19
_diffrn_reflns_limit_l_max 21
_diffrn_reflns_limit_l_min -21
_diffrn_reflns_number 24190
_diffrn_reflns_theta_full 25.50
_diffrn_reflns_theta_max 25.50
_diffrn_reflns_theta_min 1.26
_exptl_absorpt_coefficient_mu 2.802
_exptl_absorpt_correction_T_max 0.7297
_exptl_absorpt_correction_T_min 0.6786
_exptl_crystal_colour yellow
_exptl_crystal_density_diffrn 1.803
_exptl_crystal_density_method 'not measured'
_exptl_crystal_description needle
_exptl_crystal_F_000 1760
_exptl_crystal_size_max 0.15
_exptl_crystal_size_mid 0.14
_exptl_crystal_size_min 0.12
_refine_diff_density_max 2.822
_refine_diff_density_min -1.460
_refine_diff_density_rms 0.162
_refine_ls_extinction_method none
_refine_ls_goodness_of_fit_ref 1.091
_refine_ls_hydrogen_treatment mixed
_refine_ls_matrix_type full
_refine_ls_number_parameters 403
_refine_ls_number_reflns 6193
_refine_ls_number_restraints 19
_refine_ls_restrained_S_all 1.108
_refine_ls_R_factor_all 0.0565
_refine_ls_R_factor_gt 0.0475
_refine_ls_shift/su_max 0.001
_refine_ls_shift/su_mean 0.000
_refine_ls_structure_factor_coef Fsqd
_refine_ls_weighting_details 'calc w=1/[\s^2^(Fo^2^)+(0.0911P)^2^+8.2147P] where P=(Fo^2^+2Fc^2^)/3'
_refine_ls_weighting_scheme calc
_refine_ls_wR_factor_gt 0.1410
_refine_ls_wR_factor_ref 0.1500
_reflns_number_gt 5151
_reflns_number_total 6193
_reflns_threshold_expression >2sigma(I)
_cod_data_source_file c7cc03640j2.cif
_cod_data_source_block a01
_cod_depositor_comments
;
The following automatic conversions were performed:

'_symmetry_cell_setting' value 'Monoclinic' changed to 'monoclinic'
according to
/home/data/users/saulius/crontab/automatic-downloads/rss-feeds/RSC/lib/dictionaries/cif_core.dic
dictionary named 'cif_core.dic' version 2.4.2 from 2011-04-26.

Automatic conversion script
Id: cif_fix_values 4973 2017-02-22 13:04:09Z antanas 
;
_cod_original_sg_symbol_H-M 'P2/n  '
_cod_database_code 7120326

loop_
_symmetry_equiv_pos_as_xyz
'x, y, z'
'-x+1/2, y, -z+1/2'
'-x, -y, -z'
'x-1/2, -y, z-1/2'

loop_
_atom_site_label
_atom_site_type_symbol
_atom_site_fract_x
_atom_site_fract_y
_atom_site_fract_z
_atom_site_U_iso_or_equiv
_atom_site_adp_type
_atom_site_occupancy
_atom_site_symmetry_multiplicity
_atom_site_calc_flag
_atom_site_refinement_flags
I1 I 0.80484(3) 0.02127(2) 0.64105(2) 0.03496(15) Uani 1 1 d .
I2 I 0.30627(3) 0.50724(2) 0.641889(18) 0.03161(15) Uani 1 1 d .
Zn1 Zn 0.7500 0.10658(5) 0.7500 0.0222(2) Uani 1 2 d S
Zn2 Zn 0.2500 0.42161(5) 0.7500 0.02116(19) Uani 1 2 d S
N1 N 0.7500 0.2354(3) 0.7500 0.0202(11) Uani 1 2 d S
N2 N 0.7500 0.7619(3) 0.7500 0.0245(12) Uani 1 2 d S
N3 N 0.5766(3) 0.1426(3) 0.6811(2) 0.0247(8) Uani 1 1 d .
N4 N 0.0783(3) 0.3862(2) 0.6783(2) 0.0248(8) Uani 1 1 d .
N5 N 0.2500 -0.2321(4) 0.7500 0.0262(13) Uani 1 2 d S
N6 N 0.2500 0.2935(3) 0.7500 0.0182(10) Uani 1 2 d S
O1 O 0.6265(3) 0.7980(3) 0.5939(2) 0.0439(10) Uani 1 1 d .
O2 O 0.4897(3) 0.8589(3) 0.6372(2) 0.0397(9) Uani 1 1 d .
O3 O 0.1249(4) -0.2639(3) 0.5928(2) 0.0508(11) Uani 1 1 d .
O4 O -0.0160(3) -0.3196(3) 0.6351(2) 0.0386(9) Uani 1 1 d .
C1 C 0.3557(7) 0.8046(5) 0.5236(4) 0.074(2) Uani 1 1 d D
H1A H 0.3116 0.8168 0.4706 0.111 Uiso 1 1 calc R
H1B H 0.3053 0.7911 0.5553 0.111 Uiso 1 1 calc R
H1C H 0.4051 0.7583 0.5229 0.111 Uiso 1 1 calc R
C2 C 0.4229(5) 0.8753(4) 0.5564(3) 0.0455(15) Uani 1 1 d D
H2A H 0.3732 0.9225 0.5558 0.055 Uiso 1 1 calc R
H2B H 0.4737 0.8891 0.5243 0.055 Uiso 1 1 calc R
C3 C 0.6455(4) 0.8082(3) 0.7339(3) 0.0226(9) Uani 1 1 d .
H3A H 0.6612 0.8624 0.7585 0.027 Uiso 1 1 calc R
H3B H 0.5929 0.7799 0.7578 0.027 Uiso 1 1 calc R
C4 C 0.7500 0.4086(4) 0.7500 0.0193(12) Uani 1 2 d S
C5 C 0.4938(4) 0.0891(3) 0.6447(3) 0.0304(11) Uani 1 1 d .
H5A H 0.5082 0.0325 0.6506 0.037 Uiso 1 1 calc R
C6 C 0.4514(4) 0.2547(3) 0.6289(3) 0.0247(10) Uani 1 1 d .
H6A H 0.4380 0.3115 0.6246 0.030 Uiso 1 1 calc R
C7 C 0.3672(4) 0.1991(3) 0.5916(3) 0.0279(10) Uani 1 1 d .
H7A H 0.2966 0.2182 0.5616 0.034 Uiso 1 1 calc R
C8 C 0.6478(4) 0.6310(3) 0.7253(3) 0.0218(9) Uani 1 1 d .
H8A H 0.5787 0.6591 0.7082 0.026 Uiso 1 1 calc R
C9 C 0.5889(4) 0.8194(3) 0.6465(3) 0.0268(10) Uani 1 1 d .
C10 C 0.7500 0.6764(4) 0.7500 0.0189(12) Uani 1 2 d S
C11 C 0.6516(4) 0.3632(3) 0.7128(3) 0.0211(9) Uani 1 1 d .
H11A H 0.5843 0.3908 0.6880 0.025 Uiso 1 1 calc R
C12 C 0.7500 0.4996(4) 0.7500 0.0200(13) Uani 1 2 d S
C30 C 0.2500 0.0289(4) 0.7500 0.0212(13) Uani 1 2 d S
C31 C 0.1567(4) 0.2510(3) 0.7101(2) 0.0206(9) Uani 1 1 d .
C32 C 0.1539(4) 0.1658(3) 0.7096(3) 0.0217(9) Uani 1 1 d .
H32A H 0.0877 0.1384 0.6822 0.026 Uiso 1 1 calc R
C1A C 1.0423(19) -0.0344(16) 0.5267(13) 0.095(6) Uani 0.50 1 d PU
C2A C 0.541(3) 0.507(3) 0.518(2) 0.157(6) Uani 0.50 1 d PU
C13 C 0.5567(4) 0.2241(3) 0.6728(2) 0.0196(9) Uani 1 1 d .
C14 C 0.6547(4) 0.2777(3) 0.7131(2) 0.0186(9) Uani 1 1 d .
C15 C 0.3890(4) 0.1152(3) 0.5992(3) 0.0314(11) Uani 1 1 d .
H15A H 0.3338 0.0770 0.5740 0.038 Uiso 1 1 calc R
C16 C 0.6484(4) 0.5459(3) 0.7259(3) 0.0223(9) Uani 1 1 d .
H16A H 0.5791 0.5178 0.7099 0.027 Uiso 1 1 calc R
C17 C -0.1981(5) -0.3558(4) 0.5548(3) 0.0411(13) Uani 1 1 d .
H17A H -0.2440 -0.3659 0.5018 0.062 Uiso 1 1 calc R
H17B H -0.2301 -0.3107 0.5773 0.062 Uiso 1 1 calc R
H17C H -0.1965 -0.4047 0.5862 0.062 Uiso 1 1 calc R
C18 C 0.1450(4) -0.2786(3) 0.7328(3) 0.0251(10) Uani 1 1 d .
H18A H 0.0933 -0.2521 0.7587 0.030 Uiso 1 1 calc R
H18B H 0.1610 -0.3339 0.7547 0.030 Uiso 1 1 calc R
C19 C 0.2500 0.1200(4) 0.7500 0.0196(12) Uani 1 2 d S
C20 C -0.0829(5) -0.3348(4) 0.5534(3) 0.0436(14) Uani 1 1 d .
H20A H -0.0837 -0.2857 0.5214 0.052 Uiso 1 1 calc R
H20B H -0.0498 -0.3801 0.5308 0.052 Uiso 1 1 calc R
C21 C 0.2500 -0.1474(4) 0.7500 0.0215(13) Uani 1 2 d S
C22 C -0.0041(4) 0.4394(3) 0.6410(3) 0.0302(11) Uani 1 1 d .
H22A H 0.0089 0.4959 0.6491 0.036 Uiso 1 1 calc R
C23 C -0.0430(4) 0.2733(3) 0.6197(3) 0.0278(10) Uani 1 1 d .
H23A H -0.0553 0.2164 0.6142 0.033 Uiso 1 1 calc R
C24 C 0.1484(4) -0.0164(3) 0.7274(3) 0.0250(10) Uani 1 1 d .
H24A H 0.0793 0.0119 0.7120 0.030 Uiso 1 1 calc R
C25 C -0.1254(4) 0.3289(3) 0.5808(3) 0.0317(11) Uani 1 1 d .
H25A H -0.1937 0.3098 0.5473 0.038 Uiso 1 1 calc R
C26 C 0.1478(4) -0.1016(3) 0.7273(3) 0.0257(10) Uani 1 1 d .
H26A H 0.0784 -0.1296 0.7119 0.031 Uiso 1 1 calc R
C27 C -0.1061(4) 0.4141(3) 0.5917(3) 0.0338(12) Uani 1 1 d .
H27A H -0.1610 0.4525 0.5663 0.041 Uiso 1 1 calc R
C28 C 0.0866(4) -0.2854(3) 0.6450(3) 0.0288(11) Uani 1 1 d .
C29 C 0.0593(4) 0.3049(3) 0.6675(3) 0.0210(9) Uani 1 1 d .
Cl1 Cl 0.9441(4) -0.0804(2) 0.4841(2) 0.1314(13) Uani 1 1 d .
Cl2 Cl 0.5403(4) 0.4159(2) 0.5127(2) 0.1584(18) Uani 1 1 d U

loop_
_atom_site_aniso_label
_atom_site_aniso_U_11
_atom_site_aniso_U_22
_atom_site_aniso_U_33
_atom_site_aniso_U_23
_atom_site_aniso_U_13
_atom_site_aniso_U_12
I1 0.0348(2) 0.0355(3) 0.0360(2) -0.00270(14) 0.01201(17) 0.00696(14)
I2 0.0337(2) 0.0337(2) 0.0283(2) -0.00047(12) 0.01000(16) -0.00632(13)
Zn1 0.0216(4) 0.0168(4) 0.0280(4) 0.000 0.0066(3) 0.000
Zn2 0.0214(4) 0.0170(4) 0.0244(4) 0.000 0.0050(3) 0.000
N1 0.016(3) 0.021(3) 0.023(3) 0.000 0.004(2) 0.000
N2 0.016(3) 0.019(3) 0.036(3) 0.000 0.004(2) 0.000
N3 0.0200(19) 0.025(2) 0.029(2) -0.0012(16) 0.0057(16) -0.0035(16)
N4 0.023(2) 0.021(2) 0.028(2) 0.0029(16) 0.0033(16) 0.0036(16)
N5 0.012(3) 0.018(3) 0.045(3) 0.000 0.001(2) 0.000
N6 0.016(2) 0.017(3) 0.018(2) 0.000 0.000(2) 0.000
O1 0.041(2) 0.059(3) 0.034(2) 0.0040(19) 0.0152(17) 0.015(2)
O2 0.0305(19) 0.050(3) 0.0342(19) -0.0014(17) 0.0009(16) 0.0169(18)
O3 0.045(2) 0.073(3) 0.038(2) -0.006(2) 0.0188(19) -0.021(2)
O4 0.0287(19) 0.055(3) 0.0301(19) 0.0003(17) 0.0044(15) -0.0130(17)
C1 0.083(6) 0.063(5) 0.061(5) 0.013(4) -0.007(4) -0.009(4)
C2 0.036(3) 0.049(4) 0.042(3) 0.008(3) -0.003(3) 0.011(3)
C3 0.018(2) 0.018(2) 0.031(2) -0.0033(18) 0.0046(18) 0.0015(17)
C4 0.019(3) 0.022(3) 0.018(3) 0.000 0.007(2) 0.000
C5 0.028(3) 0.022(3) 0.040(3) -0.005(2) 0.007(2) -0.005(2)
C6 0.020(2) 0.023(3) 0.028(2) 0.0036(19) 0.0026(18) -0.0033(19)
C7 0.020(2) 0.031(3) 0.029(2) 0.005(2) 0.0004(19) 0.000(2)
C8 0.015(2) 0.021(2) 0.028(2) -0.0010(18) 0.0030(17) 0.0031(17)
C9 0.022(2) 0.023(3) 0.035(3) 0.004(2) 0.008(2) 0.0022(19)
C10 0.020(3) 0.017(3) 0.019(3) 0.000 0.004(2) 0.000
C11 0.018(2) 0.021(2) 0.022(2) 0.0025(18) 0.0033(17) 0.0016(17)
C12 0.018(3) 0.021(3) 0.021(3) 0.000 0.006(3) 0.000
C30 0.018(3) 0.019(3) 0.026(3) 0.000 0.006(3) 0.000
C31 0.019(2) 0.025(3) 0.017(2) 0.0002(17) 0.0038(17) 0.0019(18)
C32 0.018(2) 0.021(2) 0.025(2) -0.0024(18) 0.0035(18) -0.0024(18)
C1A 0.083(9) 0.114(10) 0.091(9) -0.003(8) 0.026(8) -0.008(8)
C2A 0.203(9) 0.143(8) 0.159(8) 0.044(7) 0.109(7) 0.039(7)
C13 0.018(2) 0.020(2) 0.022(2) 0.0007(17) 0.0064(17) -0.0010(17)
C14 0.017(2) 0.020(2) 0.019(2) -0.0004(17) 0.0050(17) -0.0013(17)
C15 0.026(3) 0.031(3) 0.035(3) -0.003(2) 0.004(2) -0.010(2)
C16 0.014(2) 0.025(3) 0.026(2) -0.0033(19) 0.0017(17) -0.0021(18)
C17 0.045(3) 0.031(3) 0.040(3) -0.007(2) -0.002(2) 0.001(2)
C18 0.020(2) 0.020(2) 0.034(3) 0.0020(19) 0.0043(19) -0.0033(18)
C19 0.021(3) 0.017(3) 0.022(3) 0.000 0.006(2) 0.000
C20 0.043(3) 0.059(4) 0.028(3) -0.006(3) 0.008(2) -0.008(3)
C21 0.018(3) 0.021(3) 0.024(3) 0.000 0.003(2) 0.000
C22 0.026(2) 0.022(3) 0.039(3) 0.002(2) 0.003(2) 0.004(2)
C23 0.022(2) 0.026(3) 0.031(2) -0.007(2) -0.0012(19) 0.0016(19)
C24 0.018(2) 0.020(3) 0.037(3) 0.0031(19) 0.006(2) 0.0031(18)
C25 0.020(2) 0.035(3) 0.033(3) -0.005(2) -0.004(2) 0.005(2)
C26 0.017(2) 0.026(3) 0.033(2) 0.001(2) 0.0052(19) -0.0014(19)
C27 0.025(3) 0.036(3) 0.035(3) 0.004(2) 0.000(2) 0.011(2)
C28 0.024(2) 0.026(3) 0.036(3) -0.001(2) 0.008(2) -0.002(2)
C29 0.018(2) 0.025(3) 0.020(2) 0.0000(18) 0.0038(17) 0.0024(18)
Cl1 0.212(4) 0.106(2) 0.113(2) -0.0287(18) 0.106(3) -0.003(2)
Cl2 0.248(4) 0.123(2) 0.169(3) 0.091(2) 0.165(3) 0.080(3)

loop_
_atom_type_symbol
_atom_type_description
_atom_type_scat_dispersion_real
_atom_type_scat_dispersion_imag
_atom_type_scat_source
C C 0.0033 0.0016 'International Tables Vol C Tables 4.2.6.8 and 6.1.1.4'
H H 0.0000 0.0000 'International Tables Vol C Tables 4.2.6.8 and 6.1.1.4'
N N 0.0061 0.0033 'International Tables Vol C Tables 4.2.6.8 and 6.1.1.4'
O O 0.0106 0.0060 'International Tables Vol C Tables 4.2.6.8 and 6.1.1.4'
Zn Zn 0.2839 1.4301 'International Tables Vol C Tables 4.2.6.8 and 6.1.1.4'
I I -0.4742 1.8119 'International Tables Vol C Tables 4.2.6.8 and 6.1.1.4'
Cl Cl 0.1484 0.1585 'International Tables Vol C Tables 4.2.6.8 and 6.1.1.4'

loop_
_geom_angle_atom_site_label_1
_geom_angle_atom_site_label_2
_geom_angle_atom_site_label_3
_geom_angle
_geom_angle_site_symmetry_1
_geom_angle_site_symmetry_3
N1 Zn1 N3 74.72(11) . 2_656
N1 Zn1 N3 74.72(11) . .
N3 Zn1 N3 149.4(2) 2_656 .
N1 Zn1 I1 122.114(16) . .
N3 Zn1 I1 98.29(10) 2_656 .
N3 Zn1 I1 97.82(10) . .
N1 Zn1 I1 122.114(16) . 2_656
N3 Zn1 I1 97.82(10) 2_656 2_656
N3 Zn1 I1 98.29(10) . 2_656
I1 Zn1 I1 115.77(3) . 2_656
N6 Zn2 N4 74.95(11) . .
N6 Zn2 N4 74.95(10) . 2_556
N4 Zn2 N4 149.9(2) . 2_556
N6 Zn2 I2 122.264(16) . 2_556
N4 Zn2 I2 99.12(10) . 2_556
N4 Zn2 I2 96.82(10) 2_556 2_556
N6 Zn2 I2 122.264(16) . .
N4 Zn2 I2 96.82(10) . .
N4 Zn2 I2 99.12(10) 2_556 .
I2 Zn2 I2 115.47(3) 2_556 .
C14 N1 C14 119.3(5) 2_656 .
C14 N1 Zn1 120.4(3) 2_656 .
C14 N1 Zn1 120.4(3) . .
C10 N2 C3 121.3(3) . 2_656
C10 N2 C3 121.3(3) . .
C3 N2 C3 117.3(5) 2_656 .
C13 N3 C5 119.2(4) . .
C13 N3 Zn1 115.9(3) . .
C5 N3 Zn1 124.8(3) . .
C29 N4 C22 118.6(4) . .
C29 N4 Zn2 115.9(3) . .
C22 N4 Zn2 125.3(3) . .
C21 N5 C18 121.3(3) . .
C21 N5 C18 121.3(3) . 2_556
C18 N5 C18 117.3(5) . 2_556
C31 N6 C31 118.8(5) . 2_556
C31 N6 Zn2 120.6(3) . .
C31 N6 Zn2 120.6(3) 2_556 .
C9 O2 C2 116.9(4) . .
C28 O4 C20 116.6(4) . .
C2 C1 H1A 109.5 . .
C2 C1 H1B 109.5 . .
H1A C1 H1B 109.5 . .
C2 C1 H1C 109.5 . .
H1A C1 H1C 109.5 . .
H1B C1 H1C 109.5 . .
C1 C2 O2 110.7(5) . .
C1 C2 H2A 109.5 . .
O2 C2 H2A 109.5 . .
C1 C2 H2B 109.5 . .
O2 C2 H2B 109.5 . .
H2A C2 H2B 108.1 . .
N2 C3 C9 113.3(3) . .
N2 C3 H3A 108.9 . .
C9 C3 H3A 108.9 . .
N2 C3 H3B 108.9 . .
C9 C3 H3B 108.9 . .
H3A C3 H3B 107.7 . .
C11 C4 C11 117.1(6) . 2_656
C11 C4 C12 121.5(3) . .
C11 C4 C12 121.5(3) 2_656 .
N3 C5 C15 122.4(5) . .
N3 C5 H5A 118.8 . .
C15 C5 H5A 118.8 . .
C7 C6 C13 118.9(4) . .
C7 C6 H6A 120.6 . .
C13 C6 H6A 120.6 . .
C15 C7 C6 119.5(4) . .
C15 C7 H7A 120.3 . .
C6 C7 H7A 120.3 . .
C16 C8 C10 121.1(4) . .
C16 C8 H8A 119.5 . .
C10 C8 H8A 119.5 . .
O1 C9 O2 124.8(5) . .
O1 C9 C3 126.0(4) . .
O2 C9 C3 109.1(4) . .
N2 C10 C8 121.4(3) . .
N2 C10 C8 121.4(3) . 2_656
C8 C10 C8 117.2(6) . 2_656
C14 C11 C4 120.1(4) . .
C14 C11 H11A 120.0 . .
C4 C11 H11A 120.0 . .
C16 C12 C16 116.0(6) 2_656 .
C16 C12 C4 122.0(3) 2_656 .
C16 C12 C4 122.0(3) . .
C24 C30 C24 117.0(6) . 2_556
C24 C30 C19 121.5(3) . .
C24 C30 C19 121.5(3) 2_556 .
N6 C31 C32 121.9(4) . .
N6 C31 C29 113.9(4) . .
C32 C31 C29 124.2(4) . .
C31 C32 C19 120.5(4) . .
C31 C32 H32A 119.7 . .
C19 C32 H32A 119.7 . .
Cl1 C1A C1A 75.2(16) . 3_756
Cl1 C1A Cl1 122.9(15) . 3_756
C1A C1A Cl1 47.7(13) 3_756 3_756
C2A C2A Cl2 77(5) 3_666 .
C2A C2A Cl2 63(4) 3_666 3_666
Cl2 C2A Cl2 140(3) . 3_666
N3 C13 C6 121.4(4) . .
N3 C13 C14 114.9(4) . .
C6 C13 C14 123.7(4) . .
N1 C14 C11 121.7(4) . .
N1 C14 C13 114.1(4) . .
C11 C14 C13 124.2(4) . .
C5 C15 C7 118.7(5) . .
C5 C15 H15A 120.6 . .
C7 C15 H15A 120.6 . .
C8 C16 C12 122.3(4) . .
C8 C16 H16A 118.8 . .
C12 C16 H16A 118.8 . .
C20 C17 H17A 109.5 . .
C20 C17 H17B 109.5 . .
H17A C17 H17B 109.5 . .
C20 C17 H17C 109.5 . .
H17A C17 H17C 109.5 . .
H17B C17 H17C 109.5 . .
N5 C18 C28 113.1(4) . .
N5 C18 H18A 109.0 . .
C28 C18 H18A 109.0 . .
N5 C18 H18B 109.0 . .
C28 C18 H18B 109.0 . .
H18A C18 H18B 107.8 . .
C32 C19 C32 116.4(6) 2_556 .
C32 C19 C30 121.8(3) 2_556 .
C32 C19 C30 121.8(3) . .
C17 C20 O4 107.7(4) . .
C17 C20 H20A 110.2 . .
O4 C20 H20A 110.2 . .
C17 C20 H20B 110.2 . .
O4 C20 H20B 110.2 . .
H20A C20 H20B 108.5 . .
N5 C21 C26 121.6(3) . .
N5 C21 C26 121.6(3) . 2_556
C26 C21 C26 116.7(6) . 2_556
N4 C22 C27 123.1(5) . .
N4 C22 H22A 118.4 . .
C27 C22 H22A 118.4 . .
C25 C23 C29 118.0(5) . .
C25 C23 H23A 121.0 . .
C29 C23 H23A 121.0 . .
C26 C24 C30 121.8(5) . .
C26 C24 H24A 119.1 . .
C30 C24 H24A 119.1 . .
C23 C25 C27 119.9(5) . .
C23 C25 H25A 120.0 . .
C27 C25 H25A 120.0 . .
C24 C26 C21 121.3(5) . .
C24 C26 H26A 119.3 . .
C21 C26 H26A 119.3 . .
C22 C27 C25 118.0(5) . .
C22 C27 H27A 121.0 . .
C25 C27 H27A 121.0 . .
O3 C28 O4 124.9(5) . .
O3 C28 C18 126.2(5) . .
O4 C28 C18 108.9(4) . .
N4 C29 C23 122.4(4) . .
N4 C29 C31 114.6(4) . .
C23 C29 C31 123.0(4) . .
C1A Cl1 C1A 57.1(15) . 3_756
C2A Cl2 C2A 40(3) . 3_666

loop_
_geom_bond_atom_site_label_1
_geom_bond_atom_site_label_2
_geom_bond_distance
_geom_bond_site_symmetry_2
I1 Zn1 2.5885(5) .
I2 Zn2 2.5872(5) .
Zn1 N1 2.078(6) .
Zn1 N3 2.206(4) 2_656
Zn1 N3 2.206(4) .
Zn1 I1 2.5885(5) 2_656
Zn2 N6 2.066(5) .
Zn2 N4 2.201(4) .
Zn2 N4 2.201(4) 2_556
Zn2 I2 2.5872(5) 2_556
N1 C14 1.349(5) 2_656
N1 C14 1.349(5) .
N2 C10 1.379(9) .
N2 C3 1.435(5) 2_656
N2 C3 1.435(5) .
N3 C13 1.337(6) .
N3 C5 1.348(6) .
N4 C29 1.336(6) .
N4 C22 1.347(6) .
N5 C21 1.367(9) .
N5 C18 1.441(5) .
N5 C18 1.441(5) 2_556
N6 C31 1.348(5) .
N6 C31 1.348(5) 2_556
O1 C9 1.191(6) .
O2 C9 1.334(6) .
O2 C2 1.455(6) .
O3 C28 1.187(6) .
O4 C28 1.334(6) .
O4 C20 1.464(6) .
C1 C2 1.431(9) .
C1 H1A 0.9600 .
C1 H1B 0.9600 .
C1 H1C 0.9600 .
C2 H2A 0.9700 .
C2 H2B 0.9700 .
C3 C9 1.512(6) .
C3 H3A 0.9700 .
C3 H3B 0.9700 .
C4 C11 1.403(6) .
C4 C11 1.403(6) 2_656
C4 C12 1.468(9) .
C5 C15 1.374(7) .
C5 H5A 0.9300 .
C6 C7 1.385(7) .
C6 C13 1.393(6) .
C6 H6A 0.9300 .
C7 C15 1.378(8) .
C7 H7A 0.9300 .
C8 C16 1.373(7) .
C8 C10 1.406(5) .
C8 H8A 0.9300 .
C10 C8 1.406(5) 2_656
C11 C14 1.380(7) .
C11 H11A 0.9300 .
C12 C16 1.407(6) 2_656
C12 C16 1.407(6) .
C30 C24 1.398(6) .
C30 C24 1.398(6) 2_556
C30 C19 1.470(9) .
C31 C32 1.374(7) .
C31 C29 1.496(6) .
C32 C19 1.402(6) .
C32 H32A 0.9300 .
C1A Cl1 1.43(2) .
C1A C1A 1.63(5) 3_756
C1A Cl1 1.87(3) 3_756
C2A C2A 1.05(8) 3_666
C2A Cl2 1.47(4) .
C2A Cl2 1.59(4) 3_666
C13 C14 1.487(6) .
C15 H15A 0.9300 .
C16 H16A 0.9300 .
C17 C20 1.449(8) .
C17 H17A 0.9600 .
C17 H17B 0.9600 .
C17 H17C 0.9600 .
C18 C28 1.517(7) .
C18 H18A 0.9700 .
C18 H18B 0.9700 .
C19 C32 1.402(6) 2_556
C20 H20A 0.9700 .
C20 H20B 0.9700 .
C21 C26 1.408(6) .
C21 C26 1.408(6) 2_556
C22 C27 1.367(7) .
C22 H22A 0.9300 .
C23 C25 1.381(7) .
C23 C29 1.395(6) .
C23 H23A 0.9300 .
C24 C26 1.374(7) .
C24 H24A 0.9300 .
C25 C27 1.399(8) .
C25 H25A 0.9300 .
C26 H26A 0.9300 .
C27 H27A 0.9300 .
Cl1 C1A 1.87(3) 3_756
Cl2 C2A 1.59(4) 3_666
